data_7128403
loop_
_publ_author_name
'Mastropasqua Talamo, Maurizio'
'Pop, Flavia'
'Avarvari, Narcis'

_publ_section_title
;
 Straightforward <i>N</i>-alkylation of diketopyrrolopyrroles through the
 Mitsunobu reaction with benzyl, \a-branched, and chiral alcohols.
;
_journal_issue 53
_journal_name_full 'Chemical communications (Cambridge, England)'
_journal_page_first 6514
_journal_page_last 6517
_journal_paper_doi 10.1039/d1cc02472h
_journal_volume 57
_journal_year 2021
_chemical_formula_moiety 'C24 H26 N4 O2'
_chemical_formula_sum 'C24 H26 N4 O2'
_chemical_formula_weight 402.49
_space_group_crystal_system monoclinic
_space_group_IT_number 14
_space_group_name_Hall '-P 2yn'
_space_group_name_H-M_alt 'P 1 21/n 1'
_atom_sites_solution_hydrogens geom
_atom_sites_solution_primary dual
_atom_sites_solution_secondary difmap
_audit_creation_method SHELXL-2018/3
_audit_update_record
;
2021-05-07 deposited with the CCDC.	2021-06-01 downloaded from the CCDC.
;
_cell_angle_alpha 90
_cell_angle_beta 106.234(8)
_cell_angle_gamma 90
_cell_formula_units_Z 2
_cell_length_a 11.5078(9)
_cell_length_b 5.6097(4)
_cell_length_c 16.8043(11)
_cell_measurement_reflns_used 1666
_cell_measurement_temperature 200.4(6)
_cell_measurement_theta_max 73.0350
_cell_measurement_theta_min 4.1730
_cell_volume 1041.55(14)
_computing_cell_refinement 'CrysAlisPro 1.171.40.45a (Rigaku OD, 2019)'
_computing_data_collection 'CrysAlisPro 1.171.40.45a (Rigaku OD, 2019)'
_computing_data_reduction 'CrysAlisPro 1.171.40.45a (Rigaku OD, 2019)'
_computing_molecular_graphics 'DIAMOND 3.2k (Crystal Impact GbR, 2014)'
_computing_publication_material 'WinGX publication routines (Farrugia, V2018)'
_computing_structure_refinement 'SHELXL-2018/3 (Sheldrick, 2018)'
_computing_structure_solution 'SHELXT-2018/2 (Sheldrick, 2018)'
_diffrn_ambient_temperature 200.4(6)
_diffrn_detector_area_resol_mean 5.1990
_diffrn_measured_fraction_theta_full 0.983
_diffrn_measured_fraction_theta_max 0.965
_diffrn_measurement_device_type 'SuperNova, Single source at offset, AtlasS2'
_diffrn_measurement_method '\w scans'
_diffrn_radiation_monochromator mirror
_diffrn_radiation_source 'SuperNova(Cu)micro-focus sealed X-ray Source'
_diffrn_radiation_type CuK\a
_diffrn_radiation_wavelength 1.54184
_diffrn_reflns_av_R_equivalents 0.0204
_diffrn_reflns_av_unetI/netI 0.0262
_diffrn_reflns_Laue_measured_fraction_full 0.983
_diffrn_reflns_Laue_measured_fraction_max 0.965
_diffrn_reflns_limit_h_max 13
_diffrn_reflns_limit_h_min -14
_diffrn_reflns_limit_k_max 6
_diffrn_reflns_limit_k_min -6
_diffrn_reflns_limit_l_max 20
_diffrn_reflns_limit_l_min -21
_diffrn_reflns_number 4206
_diffrn_reflns_point_group_measured_fraction_full 0.983
_diffrn_reflns_point_group_measured_fraction_max 0.965
_diffrn_reflns_theta_full 74.000
_diffrn_reflns_theta_max 76.057
_diffrn_reflns_theta_min 4.170
_exptl_absorpt_coefficient_mu 0.667
_exptl_absorpt_correction_T_max 1.00000
_exptl_absorpt_correction_T_min 0.87824
_exptl_absorpt_correction_type multi-scan
_exptl_absorpt_process_details
;
CrysAlisPro 1.171.40.45a (Rigaku Oxford Diffraction, 2019)
Empirical absorption correction using spherical harmonics,
 implemented in SCALE3 ABSPACK scaling algorithm.
;
_exptl_crystal_colour orange
_exptl_crystal_density_diffrn 1.283
_exptl_crystal_description prism
_exptl_crystal_F_000 428
_exptl_crystal_size_max 0.116
_exptl_crystal_size_mid 0.066
_exptl_crystal_size_min 0.0156
_refine_diff_density_max 0.236
_refine_diff_density_min -0.182
_refine_diff_density_rms 0.038
_refine_ls_extinction_coef 0.0044(8)
_refine_ls_extinction_expression Fc^*^=kFc[1+0.001xFc^2^\l^3^/sin(2\q)]^-1/4^
_refine_ls_extinction_method 'SHELXL-2018/3 (Sheldrick 2018)'
_refine_ls_goodness_of_fit_ref 1.074
_refine_ls_hydrogen_treatment constr
_refine_ls_matrix_type full
_refine_ls_number_parameters 178
_refine_ls_number_reflns 2096
_refine_ls_number_restraints 4
_refine_ls_restrained_S_all 1.088
_refine_ls_R_factor_all 0.0622
_refine_ls_R_factor_gt 0.0548
_refine_ls_shift/su_max 0.000
_refine_ls_shift/su_mean 0.000
_refine_ls_structure_factor_coef Fsqd
_refine_ls_weighting_details 'w=1/[\s^2^(Fo^2^)+(0.0577P)^2^+0.4053P] where P=(Fo^2^+2Fc^2^)/3'
_refine_ls_weighting_scheme calc
_refine_ls_wR_factor_gt 0.1372
_refine_ls_wR_factor_ref 0.1430
_reflns_Friedel_coverage 0.000
_reflns_number_gt 1789
_reflns_number_total 2096
_reflns_threshold_expression 'I > 2\s(I)'
_cod_data_source_file d1cc02472h2.cif
_cod_data_source_block shelx_CCDC2
_cod_depositor_comments 'Adding full bibliography for 7128401--7128403.cif.'
_cod_original_sg_symbol_H-M 'P 21/n'
_cod_database_code 7128403
_shelx_shelxl_version_number 2018/3
_shelx_space_group_comment
;
The symmetry employed for this shelxl refinement is uniquely defined
by the following loop, which should always be used as a source of
symmetry information in preference to the above space-group names.
They are only intended as comments.
;

loop_
_space_group_symop_operation_xyz
'x, y, z'
'-x+1/2, y+1/2, -z+1/2'
'-x, -y, -z'
'x-1/2, -y-1/2, z-1/2'

loop_
_atom_site_label
_atom_site_type_symbol
_atom_site_fract_x
_atom_site_fract_y
_atom_site_fract_z
_atom_site_U_iso_or_equiv
_atom_site_adp_type
_atom_site_occupancy
_atom_site_site_symmetry_order
_atom_site_calc_flag
_atom_site_refinement_flags_posn
_atom_site_refinement_flags_adp
_atom_site_refinement_flags_occupancy
_atom_site_disorder_assembly
_atom_site_disorder_group
C1 C 0.42664(18) 0.3547(4) 0.06805(12) 0.0520(5) Uani 1 1 d . . . . .
C2 C 0.52181(16) 0.4105(3) 0.03066(11) 0.0467(5) Uani 1 1 d . . . . .
C3 C 0.63914(17) 0.3567(3) 0.03288(11) 0.0466(5) Uani 1 1 d . . . . .
C4 C 0.72133(17) 0.1920(3) 0.09096(11) 0.0448(4) Uani 1 1 d . . . . .
C5 C 0.67414(18) -0.0095(3) 0.11764(11) 0.0472(5) Uani 1 1 d . . . . .
H5 H 0.591972 -0.043971 0.098490 0.057 Uiso 1 1 calc R U . . .
C6 C 0.7522(2) -0.1594(4) 0.17367(12) 0.0530(5) Uani 1 1 d . . . . .
H6 H 0.723357 -0.297913 0.191940 0.064 Uiso 1 1 calc R U . . .
C7 C 0.8725(2) -0.1002(4) 0.20173(12) 0.0557(5) Uani 1 1 d . . . . .
H7 H 0.926634 -0.197319 0.239386 0.067 Uiso 1 1 calc R U . . .
C8 C 0.91111(19) 0.1055(4) 0.17296(13) 0.0586(6) Uani 1 1 d . . . . .
H8 H 0.992553 0.145323 0.192897 0.070 Uiso 1 1 calc R U . . .
C9A C 0.2145(5) 0.5197(15) 0.0495(6) 0.0511(16) Uani 0.611(7) 1 d D . P A 1
H9A H 0.164425 0.646355 0.016940 0.061 Uiso 0.611(7) 1 calc R U P A 1
C9B C 0.2323(10) 0.570(3) 0.0676(8) 0.076(5) Uani 0.389(7) 1 d D . P A 2
H9B H 0.178239 0.677682 0.028085 0.091 Uiso 0.389(7) 1 calc R U P A 2
C10A C 0.1468(4) 0.2921(9) 0.0318(3) 0.0557(11) Uani 0.611(7) 1 d D . P A 1
H10A H 0.071296 0.307853 0.045140 0.084 Uiso 0.611(7) 1 calc R U P A 1
H10B H 0.193726 0.167124 0.064581 0.084 Uiso 0.611(7) 1 calc R U P A 1
H18C H 0.131324 0.254026 -0.025966 0.084 Uiso 0.611(7) 1 calc R U P A 1
C10B C 0.2689(9) 0.719(2) 0.1533(6) 0.074(2) Uani 0.389(7) 1 d D . P A 2
H10D H 0.313599 0.618462 0.197433 0.111 Uiso 0.389(7) 1 calc R U P A 2
H10E H 0.196799 0.774545 0.165561 0.111 Uiso 0.389(7) 1 calc R U P A 2
H10F H 0.317854 0.853414 0.147815 0.111 Uiso 0.389(7) 1 calc R U P A 2
C11A C 0.2557(6) 0.5981(12) 0.1399(3) 0.0694(15) Uani 0.611(7) 1 d . . P A 1
H11A H 0.297709 0.467742 0.173937 0.083 Uiso 0.611(7) 1 calc R U P A 1
H11B H 0.311601 0.730649 0.145760 0.083 Uiso 0.611(7) 1 calc R U P A 1
C11B C 0.1499(6) 0.3704(15) 0.0797(6) 0.073(2) Uani 0.389(7) 1 d . . P A 2
H11C H 0.191899 0.273772 0.126906 0.088 Uiso 0.389(7) 1 calc R U P A 2
H11D H 0.078538 0.437403 0.091118 0.088 Uiso 0.389(7) 1 calc R U P A 2
C12A C 0.1478(4) 0.6726(9) 0.1690(3) 0.0749(15) Uani 0.611(7) 1 d . . P A 1
H12A H 0.095840 0.537761 0.167355 0.112 Uiso 0.611(7) 1 calc R U P A 1
H12B H 0.103904 0.795739 0.133426 0.112 Uiso 0.611(7) 1 calc R U P A 1
H12C H 0.175415 0.731544 0.224789 0.112 Uiso 0.611(7) 1 calc R U P A 1
C12B C 0.1133(9) 0.2189(19) 0.0043(6) 0.077(3) Uani 0.389(7) 1 d . . P A 2
H12D H 0.182934 0.137667 -0.003106 0.116 Uiso 0.389(7) 1 calc R U P A 2
H12E H 0.078611 0.317242 -0.043190 0.116 Uiso 0.389(7) 1 calc R U P A 2
H12F H 0.054529 0.103978 0.010371 0.116 Uiso 0.389(7) 1 calc R U P A 2
N1 N 0.32866(14) 0.5057(3) 0.02593(10) 0.0520(4) Uani 1 1 d D . . . .
N2 N 0.83883(15) 0.2529(3) 0.11788(10) 0.0536(5) Uani 1 1 d . . . . .
O1 O 0.42133(13) 0.2128(3) 0.12197(10) 0.0659(5) Uani 1 1 d . . . . .

loop_
_atom_site_aniso_label
_atom_site_aniso_U_11
_atom_site_aniso_U_22
_atom_site_aniso_U_33
_atom_site_aniso_U_23
_atom_site_aniso_U_13
_atom_site_aniso_U_12
C1 0.0455(10) 0.0515(11) 0.0474(10) 0.0132(9) -0.0059(8) -0.0022(8)
C2 0.0434(9) 0.0435(10) 0.0418(9) 0.0090(8) -0.0069(7) -0.0033(7)
C3 0.0447(10) 0.0429(9) 0.0414(9) 0.0052(8) -0.0057(7) -0.0043(7)
C4 0.0458(10) 0.0442(9) 0.0359(8) 0.0020(7) -0.0028(7) 0.0018(7)
C5 0.0517(10) 0.0417(10) 0.0418(9) 0.0003(7) 0.0025(8) 0.0004(8)
C6 0.0703(13) 0.0422(10) 0.0441(10) 0.0056(8) 0.0119(9) 0.0059(9)
C7 0.0624(12) 0.0567(12) 0.0423(9) 0.0098(9) 0.0051(9) 0.0186(10)
C8 0.0485(11) 0.0659(13) 0.0510(11) 0.0109(10) -0.0032(9) 0.0106(9)
C9A 0.037(3) 0.067(4) 0.044(3) 0.011(2) 0.001(3) 0.009(3)
C9B 0.041(4) 0.094(9) 0.074(10) 0.045(7) -0.015(4) -0.027(4)
C10A 0.053(3) 0.066(3) 0.050(3) -0.008(2) 0.017(2) 0.003(2)
C10B 0.073(5) 0.087(7) 0.063(5) 0.013(5) 0.020(4) 0.022(5)
C11A 0.082(3) 0.075(3) 0.045(2) -0.005(3) 0.008(2) 0.030(3)
C11B 0.053(4) 0.079(5) 0.085(6) 0.027(5) 0.013(3) 0.007(3)
C12A 0.087(3) 0.081(3) 0.064(2) -0.010(2) 0.034(2) 0.009(2)
C12B 0.079(6) 0.083(6) 0.062(5) -0.014(4) 0.007(4) -0.009(4)
N1 0.0440(8) 0.0550(10) 0.0481(9) 0.0148(7) -0.0017(7) 0.0001(7)
N2 0.0457(9) 0.0541(10) 0.0504(9) 0.0112(7) -0.0042(7) 0.0027(7)
O1 0.0520(8) 0.0744(10) 0.0628(9) 0.0319(8) 0.0021(7) 0.0013(7)

loop_
_atom_type_symbol
_atom_type_description
_atom_type_scat_dispersion_real
_atom_type_scat_dispersion_imag
_atom_type_scat_source
C C 0.0181 0.0091 'International Tables Vol C Tables 4.2.6.8 and 6.1.1.4'
H H 0.0000 0.0000 'International Tables Vol C Tables 4.2.6.8 and 6.1.1.4'
N N 0.0311 0.0180 'International Tables Vol C Tables 4.2.6.8 and 6.1.1.4'
O O 0.0492 0.0322 'International Tables Vol C Tables 4.2.6.8 and 6.1.1.4'

loop_
_geom_angle_atom_site_label_1
_geom_angle_atom_site_label_2
_geom_angle_atom_site_label_3
_geom_angle
_geom_angle_site_symmetry_1
_geom_angle_site_symmetry_3
_geom_angle_publ_flag
O1 C1 N1 123.90(19) . . ?
O1 C1 C2 131.85(18) . . ?
N1 C1 C2 104.25(16) . . ?
C3 C2 C2 108.6(2) . 3_665 ?
C3 C2 C1 143.27(17) . . ?
C2 C2 C1 108.1(2) 3_665 . ?
C2 C3 N1 108.38(16) . 3_665 ?
C2 C3 C4 126.71(18) . . ?
N1 C3 C4 124.80(18) 3_665 . ?
N2 C4 C5 123.23(17) . . ?
N2 C4 C3 117.46(17) . . ?
C5 C4 C3 119.25(17) . . ?
C4 C5 C6 118.50(18) . . ?
C4 C5 H5 120.7 . . ?
C6 C5 H5 120.7 . . ?
C7 C6 C5 119.04(19) . . ?
C7 C6 H6 120.5 . . ?
C5 C6 H6 120.5 . . ?
C8 C7 C6 118.51(18) . . ?
C8 C7 H7 120.7 . . ?
C6 C7 H7 120.7 . . ?
N2 C8 C7 124.2(2) . . ?
N2 C8 H8 117.9 . . ?
C7 C8 H8 117.9 . . ?
N1 C9A C10A 111.0(5) . . ?
N1 C9A C11A 103.3(5) . . ?
C10A C9A C11A 116.7(7) . . ?
N1 C9A H9A 108.5 . . ?
C10A C9A H9A 108.5 . . ?
C11A C9A H9A 108.5 . . ?
N1 C9B C11B 116.9(10) . . ?
N1 C9B C10B 119.7(8) . . ?
C11B C9B C10B 106.2(9) . . ?
N1 C9B H9B 104.1 . . ?
C11B C9B H9B 104.1 . . ?
C10B C9B H9B 104.1 . . ?
C9A C10A H10A 109.5 . . ?
C9A C10A H10B 109.5 . . ?
H10A C10A H10B 109.5 . . ?
C9A C10A H18C 109.5 . . ?
H10A C10A H18C 109.5 . . ?
H10B C10A H18C 109.5 . . ?
C9B C10B H10D 109.5 . . ?
C9B C10B H10E 109.5 . . ?
H10D C10B H10E 109.5 . . ?
C9B C10B H10F 109.5 . . ?
H10D C10B H10F 109.5 . . ?
H10E C10B H10F 109.5 . . ?
C12A C11A C9A 110.3(5) . . ?
C12A C11A H11A 109.6 . . ?
C9A C11A H11A 109.6 . . ?
C12A C11A H11B 109.6 . . ?
C9A C11A H11B 109.6 . . ?
H11A C11A H11B 108.1 . . ?
C12B C11B C9B 110.3(8) . . ?
C12B C11B H11C 109.6 . . ?
C9B C11B H11C 109.6 . . ?
C12B C11B H11D 109.6 . . ?
C9B C11B H11D 109.6 . . ?
H11C C11B H11D 108.1 . . ?
C11A C12A H12A 109.5 . . ?
C11A C12A H12B 109.5 . . ?
H12A C12A H12B 109.5 . . ?
C11A C12A H12C 109.5 . . ?
H12A C12A H12C 109.5 . . ?
H12B C12A H12C 109.5 . . ?
C11B C12B H12D 109.5 . . ?
C11B C12B H12E 109.5 . . ?
H12D C12B H12E 109.5 . . ?
C11B C12B H12F 109.5 . . ?
H12D C12B H12F 109.5 . . ?
H12E C12B H12F 109.5 . . ?
C3 N1 C1 110.64(16) 3_665 . ?
C3 N1 C9A 126.7(4) 3_665 . ?
C1 N1 C9A 122.5(4) . . ?
C3 N1 C9B 125.1(7) 3_665 . ?
C1 N1 C9B 119.5(6) . . ?
C8 N2 C4 116.51(18) . . ?

loop_
_geom_bond_atom_site_label_1
_geom_bond_atom_site_label_2
_geom_bond_distance
_geom_bond_site_symmetry_2
_geom_bond_publ_flag
C1 O1 1.221(2) . ?
C1 N1 1.429(2) . ?
C1 C2 1.441(3) . ?
C2 C3 1.374(3) . ?
C2 C2 1.426(3) 3_665 ?
C3 N1 1.384(3) 3_665 ?
C3 C4 1.478(2) . ?
C4 N2 1.345(2) . ?
C4 C5 1.382(3) . ?
C5 C6 1.388(3) . ?
C5 H5 0.9300 . ?
C6 C7 1.373(3) . ?
C6 H6 0.9300 . ?
C7 C8 1.372(3) . ?
C7 H7 0.9300 . ?
C8 N2 1.343(2) . ?
C8 H8 0.9300 . ?
C9A N1 1.476(6) . ?
C9A C10A 1.482(9) . ?
C9A C11A 1.524(9) . ?
C9A H9A 0.9800 . ?
C9B N1 1.511(9) . ?
C9B C11B 1.519(16) . ?
C9B C10B 1.616(11) . ?
C9B H9B 0.9800 . ?
C10A H10A 0.9600 . ?
C10A H10B 0.9600 . ?
C10A H18C 0.9600 . ?
C10B H10D 0.9600 . ?
C10B H10E 0.9600 . ?
C10B H10F 0.9600 . ?
C11A C12A 1.515(7) . ?
C11A H11A 0.9700 . ?
C11A H11B 0.9700 . ?
C11B C12B 1.486(12) . ?
C11B H11C 0.9700 . ?
C11B H11D 0.9700 . ?
C12A H12A 0.9600 . ?
C12A H12B 0.9600 . ?
C12A H12C 0.9600 . ?
C12B H12D 0.9600 . ?
C12B H12E 0.9600 . ?
C12B H12F 0.9600 . ?
